data_7046079
loop_
_publ_author_name
'Fischer, Paul J.'
'Senthil, Shuruthi'
'Stephan, Jeremy T.'
'Swift, McKinley L'
'Storlie, Meghan D.'
'Chan, Emily T.'
'Vollmer, Matthew V.'
'Young, Victor G.'

_publ_section_title
;
 Inductive modulation of tris(phosphinomethyl)phenylborate donation at
 group VI metals via borate phenyl substituent modification.
;
_journal_issue 17
_journal_name_full 'Dalton transactions (Cambridge, England : 2003)'
_journal_page_first 6166
_journal_page_last 6176
_journal_paper_doi 10.1039/c8dt00703a
_journal_volume 47
_journal_year 2018
_chemical_formula_moiety ' 'C50 H39 B Cr F6 O3 P3, C36 H30 N P2, 1.29(C4 H8 O), 0.71(C4 H10 O)''
_chemical_formula_sum 'C94 H86.43 B Cr F6 N O5 P5'
_chemical_formula_weight 1641.73
_chemical_name_common 17173
_space_group_crystal_system triclinic
_space_group_IT_number 2
_space_group_name_Hall '-P 1'
_space_group_name_H-M_alt 'P -1'
_symmetry_space_group_name_Hall '-P 1'
_symmetry_space_group_name_H-M 'P -1'
_atom_sites_solution_hydrogens geom
_audit_creation_method SHELXL-2016/6
_audit_update_record
;
2018-02-16 deposited with the CCDC.
2018-04-04 downloaded from the CCDC.
;
_cell_angle_alpha 71.3030(10)
_cell_angle_beta 80.2710(10)
_cell_angle_gamma 80.1950(10)
_cell_formula_units_Z 2
_cell_length_a 13.8112(5)
_cell_length_b 14.6992(5)
_cell_length_c 21.4270(8)
_cell_measurement_reflns_used 9912
_cell_measurement_temperature 100(2)
_cell_measurement_theta_max 30.38
_cell_measurement_theta_min 2.33
_cell_volume 4029.6(3)
_computing_cell_refinement 'Bruker SAINT'
_computing_data_collection 'Bruker APEX3'
_computing_data_reduction 'Bruker SAINT'
_computing_molecular_graphics 'Shelxle Rev. 836 (Huebschle 2011)'
_computing_publication_material 'Bruker SHELXTL'
_computing_structure_refinement 'SHELXL-2016/6 (Sheldrick, 2016)'
_computing_structure_solution 'SHELXT 2014/5 (Sheldrick, 2014)'
_diffrn_ambient_temperature 100(2)
_diffrn_measured_fraction_theta_full 0.999
_diffrn_measured_fraction_theta_max 0.998
_diffrn_measurement_device_type 'Bruker PHOTON-II CMOS'
_diffrn_measurement_method '\f and \w scans'
_diffrn_radiation_type MoK\a
_diffrn_radiation_wavelength 0.71073
_diffrn_reflns_av_R_equivalents 0.0485
_diffrn_reflns_av_unetI/netI 0.0465
_diffrn_reflns_Laue_measured_fraction_full 0.999
_diffrn_reflns_Laue_measured_fraction_max 0.998
_diffrn_reflns_limit_h_max 19
_diffrn_reflns_limit_h_min -19
_diffrn_reflns_limit_k_max 20
_diffrn_reflns_limit_k_min -20
_diffrn_reflns_limit_l_max 30
_diffrn_reflns_limit_l_min -30
_diffrn_reflns_number 108170
_diffrn_reflns_point_group_measured_fraction_full 0.999
_diffrn_reflns_point_group_measured_fraction_max 0.998
_diffrn_reflns_theta_full 25.242
_diffrn_reflns_theta_max 30.546
_diffrn_reflns_theta_min 2.236
_diffrn_source 'I\uS 3.0 Microfocus Tube'
_exptl_absorpt_coefficient_mu 0.311
_exptl_absorpt_correction_type multi-scan
_exptl_absorpt_process_details 'SADABS, R. Blessing, 1995'
_exptl_crystal_colour yellow
_exptl_crystal_density_diffrn 1.353
_exptl_crystal_density_meas ?
_exptl_crystal_description block
_exptl_crystal_F_000 1711
_exptl_crystal_size_max 0.244
_exptl_crystal_size_mid 0.090
_exptl_crystal_size_min 0.088
_exptl_transmission_factor_max 0.7461
_exptl_transmission_factor_min 0.7179
_refine_diff_density_max 0.823
_refine_diff_density_min -0.566
_refine_diff_density_rms 0.070
_refine_ls_extinction_method none
_refine_ls_goodness_of_fit_ref 1.038
_refine_ls_hydrogen_treatment constr
_refine_ls_matrix_type full
_refine_ls_number_parameters 1121
_refine_ls_number_reflns 24636
_refine_ls_number_restraints 1
_refine_ls_restrained_S_all 1.038
_refine_ls_R_factor_all 0.0754
_refine_ls_R_factor_gt 0.0504
_refine_ls_shift/su_max 0.001
_refine_ls_shift/su_mean 0.000
_refine_ls_structure_factor_coef Fsqd
_refine_ls_weighting_details 'w=1/[\s^2^(Fo^2^)+(0.0469P)^2^+3.9051P] where P=(Fo^2^+2Fc^2^)/3'
_refine_ls_weighting_scheme calc
_refine_ls_wR_factor_gt 0.1154
_refine_ls_wR_factor_ref 0.1298
_reflns_Friedel_coverage 0.000
_reflns_number_gt 18534
_reflns_number_total 24636
_reflns_threshold_expression 'I > 2\s(I)'
_cod_data_source_file c8dt00703a2.cif
_cod_data_source_block 17173_0m_a
_cod_depositor_comments
;
The following automatic conversions were performed:

'_exptl_crystal_density_meas' value 'not measured' was changed to '?'
- the value is perceived as not measured.

Automatic conversion script
Id: cif_fix_values 4973 2017-02-22 13:04:09Z antanas 

 Adding full bibliography for 7046074--7046090.cif.
;
_cod_database_code 7046079
_shelx_shelxl_version_number 2016/6
_shelx_space_group_comment
; 
The symmetry employed for this shelxl refinement is uniquely defined 
by the following loop, which should always be used as a source of 
symmetry information in preference to the above space-group names. 
They are only intended as comments. 
;
_shelx_estimated_absorpt_t_min 0.928
_shelx_estimated_absorpt_t_max 0.973

loop_
_space_group_symop_operation_xyz
'x, y, z'
'-x, -y, -z'

loop_
_atom_site_label
_atom_site_type_symbol
_atom_site_fract_x
_atom_site_fract_y
_atom_site_fract_z
_atom_site_U_iso_or_equiv
_atom_site_adp_type
_atom_site_occupancy
_atom_site_site_symmetry_order
_atom_site_calc_flag
_atom_site_refinement_flags_posn
_atom_site_refinement_flags_adp
_atom_site_refinement_flags_occupancy
_atom_site_disorder_assembly
_atom_site_disorder_group
Cr1 Cr 0.33545(2) 0.02358(2) 0.78681(2) 0.01559(6) Uani 1 1 d . . . . .
P1 P 0.40819(3) 0.14052(3) 0.81442(2) 0.01459(9) Uani 1 1 d . . . . .
P2 P 0.40909(4) 0.09402(3) 0.67540(2) 0.01717(9) Uani 1 1 d . . . . .
P3 P 0.19706(3) 0.14613(3) 0.75965(2) 0.01688(9) Uani 1 1 d . . . . .
F1 F 0.58766(10) 0.54022(10) 0.56622(8) 0.0428(4) Uani 1 1 d . . . . .
F2 F 0.51377(11) 0.61858(10) 0.63307(7) 0.0391(3) Uani 1 1 d . . . . .
F3 F 0.49855(11) 0.67683(10) 0.52937(7) 0.0413(3) Uani 1 1 d . . . . .
O1 O 0.50381(11) -0.13409(10) 0.82312(7) 0.0269(3) Uani 1 1 d . . . . .
O2 O 0.23945(12) -0.12588(12) 0.76005(9) 0.0382(4) Uani 1 1 d . . . . .
O3 O 0.25245(11) -0.06667(11) 0.92794(7) 0.0285(3) Uani 1 1 d . . . . .
C1 C 0.44168(14) -0.06949(13) 0.80731(9) 0.0194(3) Uani 1 1 d . . . . .
C2 C 0.27674(14) -0.06486(14) 0.76741(10) 0.0237(4) Uani 1 1 d . . . . .
C3 C 0.28216(14) -0.02763(13) 0.87324(10) 0.0202(4) Uani 1 1 d . . . . .
C4 C 0.33689(14) 0.39502(13) 0.65005(9) 0.0188(3) Uani 1 1 d . . . . .
C5 C 0.41565(14) 0.44919(13) 0.63683(9) 0.0207(4) Uani 1 1 d . . . . .
H5 H 0.471960 0.422363 0.659769 0.025 Uiso 1 1 calc R U . . .
C6 C 0.41459(15) 0.54173(14) 0.59091(10) 0.0223(4) Uani 1 1 d . . . . .
C7 C 0.33366(16) 0.58467(14) 0.55706(10) 0.0258(4) Uani 1 1 d . . . . .
H7 H 0.332630 0.647743 0.526210 0.031 Uiso 1 1 calc R U . . .
C8 C 0.25395(15) 0.53238(14) 0.56974(10) 0.0240(4) Uani 1 1 d . . . . .
C9 C 0.25594(14) 0.44017(14) 0.61437(9) 0.0218(4) Uani 1 1 d . . . . .
H9 H 0.200615 0.406047 0.621193 0.026 Uiso 1 1 calc R U . . .
C10 C 0.50267(17) 0.59430(15) 0.57943(11) 0.0288(4) Uani 1 1 d . . . . .
C11 C 0.16511(18) 0.57681(16) 0.53446(11) 0.0321(5) Uani 1 1 d . . . . .
C12 C 0.42697(13) 0.25207(13) 0.74634(9) 0.0170(3) Uani 1 1 d . . . . .
H12A H 0.427610 0.305389 0.765059 0.020 Uiso 1 1 calc R U . . .
H12B H 0.492112 0.242915 0.720096 0.020 Uiso 1 1 calc R U . . .
C13 C 0.35983(14) 0.22033(13) 0.64148(9) 0.0189(3) Uani 1 1 d . . . . .
H13A H 0.407067 0.251901 0.603699 0.023 Uiso 1 1 calc R U . . .
H13B H 0.296930 0.223351 0.624134 0.023 Uiso 1 1 calc R U . . .
C14 C 0.22973(13) 0.26707(13) 0.74376(9) 0.0179(3) Uani 1 1 d . . . . .
H14A H 0.177788 0.315474 0.721024 0.022 Uiso 1 1 calc R U . . .
H14B H 0.232312 0.278304 0.786565 0.022 Uiso 1 1 calc R U . . .
C15 C 0.34618(13) 0.18936(12) 0.88329(9) 0.0169(3) Uani 1 1 d . . . . .
C16 C 0.39431(15) 0.25086(14) 0.90281(10) 0.0223(4) Uani 1 1 d . . . . .
H16 H 0.458221 0.265432 0.881167 0.027 Uiso 1 1 calc R U . . .
C17 C 0.35101(16) 0.29059(15) 0.95262(10) 0.0271(4) Uani 1 1 d . . . . .
H17 H 0.384769 0.332310 0.964795 0.033 Uiso 1 1 calc R U . . .
C18 C 0.25731(16) 0.26923(15) 0.98508(10) 0.0265(4) Uani 1 1 d . . . . .
H18 H 0.226713 0.296881 1.019104 0.032 Uiso 1 1 calc R U . . .
C19 C 0.20930(14) 0.20754(15) 0.96740(10) 0.0231(4) Uani 1 1 d . . . . .
H19 H 0.145816 0.192362 0.989609 0.028 Uiso 1 1 calc R U . . .
C20 C 0.25377(13) 0.16766(13) 0.91717(9) 0.0192(3) Uani 1 1 d . . . . .
H20 H 0.220390 0.124847 0.905818 0.023 Uiso 1 1 calc R U . . .
C21 C 0.52594(13) 0.09513(13) 0.84931(9) 0.0170(3) Uani 1 1 d . . . . .
C22 C 0.61228(14) 0.13903(13) 0.82642(10) 0.0211(4) Uani 1 1 d . . . . .
H22 H 0.615621 0.191470 0.786555 0.025 Uiso 1 1 calc R U . . .
C23 C 0.69405(14) 0.10618(14) 0.86190(11) 0.0243(4) Uani 1 1 d . . . . .
H23 H 0.752654 0.136528 0.846047 0.029 Uiso 1 1 calc R U . . .
C24 C 0.69011(15) 0.02970(14) 0.91999(10) 0.0240(4) Uani 1 1 d . . . . .
H24 H 0.745239 0.008810 0.944527 0.029 Uiso 1 1 calc R U . . .
C25 C 0.60597(14) -0.01617(14) 0.94221(9) 0.0216(4) Uani 1 1 d . . . . .
H25 H 0.603716 -0.069645 0.981490 0.026 Uiso 1 1 calc R U . . .
C26 C 0.52473(13) 0.01588(13) 0.90716(9) 0.0189(3) Uani 1 1 d . . . . .
H26 H 0.467288 -0.016382 0.922575 0.023 Uiso 1 1 calc R U . . .
C27 C 0.54507(14) 0.09472(14) 0.65849(9) 0.0193(3) Uani 1 1 d . . . . .
C28 C 0.59080(15) 0.17684(15) 0.62269(9) 0.0227(4) Uani 1 1 d . . . . .
H28 H 0.551258 0.237411 0.608068 0.027 Uiso 1 1 calc R U . . .
C29 C 0.69344(15) 0.17162(16) 0.60800(10) 0.0269(4) Uani 1 1 d . . . . .
H29 H 0.722998 0.228573 0.583857 0.032 Uiso 1 1 calc R U . . .
C30 C 0.75239(16) 0.08449(17) 0.62820(11) 0.0308(5) Uani 1 1 d . . . . .
H30 H 0.822338 0.081043 0.618066 0.037 Uiso 1 1 calc R U . . .
C31 C 0.70830(17) 0.00182(17) 0.66354(12) 0.0343(5) Uani 1 1 d . . . . .
H31 H 0.748240 -0.058697 0.677362 0.041 Uiso 1 1 calc R U . . .
C32 C 0.60638(16) 0.00714(16) 0.67876(11) 0.0288(4) Uani 1 1 d . . . . .
H32 H 0.577442 -0.049951 0.703512 0.035 Uiso 1 1 calc R U . . .
C33 C 0.39782(15) 0.03205(15) 0.61490(10) 0.0229(4) Uani 1 1 d . . . . .
C34 C 0.36798(18) 0.08091(18) 0.55275(11) 0.0323(5) Uani 1 1 d . . . . .
H34 H 0.351587 0.149244 0.540138 0.039 Uiso 1 1 calc R U . . .
C35 C 0.3619(2) 0.0302(2) 0.50864(13) 0.0413(6) Uani 1 1 d . . . . .
H35 H 0.339820 0.064147 0.466703 0.050 Uiso 1 1 calc R U . . .
C36 C 0.3876(2) -0.0682(2) 0.52558(13) 0.0430(6) Uani 1 1 d . . . . .
H36 H 0.385126 -0.102118 0.494975 0.052 Uiso 1 1 calc R U . . .
C37 C 0.4171(2) -0.11779(19) 0.58714(13) 0.0402(6) Uani 1 1 d . . . . .
H37 H 0.434610 -0.185984 0.599101 0.048 Uiso 1 1 calc R U . . .
C38 C 0.42133(18) -0.06806(16) 0.63167(11) 0.0315(5) Uani 1 1 d . . . . .
H38 H 0.440568 -0.102939 0.674278 0.038 Uiso 1 1 calc R U . . .
C39 C 0.13176(14) 0.16282(15) 0.68718(10) 0.0237(4) Uani 1 1 d . . . . .
C40 C 0.06783(16) 0.24785(18) 0.66407(11) 0.0311(5) Uani 1 1 d . . . . .
H40 H 0.055916 0.294706 0.687293 0.037 Uiso 1 1 calc R U . . .
C41 C 0.02159(18) 0.2651(2) 0.60807(12) 0.0413(6) Uani 1 1 d . . . . .
H41 H -0.020760 0.323707 0.592884 0.050 Uiso 1 1 calc R U . . .
C42 C 0.0370(2) 0.1981(3) 0.57491(14) 0.0544(8) Uani 1 1 d . . . . .
H42 H 0.004328 0.209324 0.537005 0.065 Uiso 1 1 calc R U . . .
C43 C 0.0995(3) 0.1143(3) 0.59610(16) 0.0582(8) Uani 1 1 d . . . . .
H43 H 0.111038 0.068217 0.572250 0.070 Uiso 1 1 calc R U . . .
C44 C 0.14645(19) 0.09618(19) 0.65267(13) 0.0392(6) Uani 1 1 d . . . . .
H44 H 0.188769 0.037423 0.667351 0.047 Uiso 1 1 calc R U . . .
C45 C 0.08885(13) 0.13115(14) 0.82356(9) 0.0196(4) Uani 1 1 d . . . . .
C46 C 0.04496(14) 0.20383(15) 0.85159(10) 0.0236(4) Uani 1 1 d . . . . .
H46 H 0.067760 0.265601 0.834922 0.028 Uiso 1 1 calc R U . . .
C47 C -0.03156(15) 0.18767(17) 0.90351(10) 0.0277(4) Uani 1 1 d . . . . .
H47 H -0.059855 0.237729 0.922600 0.033 Uiso 1 1 calc R U . . .
B1 B 0.33904(15) 0.28237(14) 0.69690(10) 0.0173(4) Uani 1 1 d . . . . .
P4 P 0.33116(3) 0.50533(3) 0.16986(2) 0.01720(9) Uani 1 1 d . . . . .
P5 P 0.17353(3) 0.38186(3) 0.22261(2) 0.01839(9) Uani 1 1 d . . . . .
N1 N 0.26506(12) 0.42523(12) 0.17294(8) 0.0206(3) Uani 1 1 d . . . . .
C51 C 0.05746(14) 0.45416(14) 0.20138(10) 0.0211(4) Uani 1 1 d . . . . .
C50 C 0.05189(15) 0.04216(16) 0.84735(11) 0.0262(4) Uani 1 1 d . . . . .
H50 H 0.079678 -0.007981 0.828233 0.031 Uiso 1 1 calc R U . . .
C49 C -0.02528(16) 0.02631(17) 0.89882(12) 0.0323(5) Uani 1 1 d . . . . .
H49 H -0.049974 -0.034568 0.914579 0.039 Uiso 1 1 calc R U . . .
C48 C -0.06649(15) 0.09850(18) 0.92735(10) 0.0304(5) Uani 1 1 d . . . . .
H48 H -0.118453 0.086895 0.963077 0.036 Uiso 1 1 calc R U . . .
C52 C -0.03010(15) 0.44378(15) 0.24536(11) 0.0258(4) Uani 1 1 d . . . . .
H52 H -0.029244 0.400269 0.289036 0.031 Uiso 1 1 calc R U . . .
C53 C -0.11826(16) 0.49743(16) 0.22482(12) 0.0306(5) Uani 1 1 d . . . . .
H53 H -0.177515 0.491494 0.254888 0.037 Uiso 1 1 calc R U . . .
C54 C -0.12032(16) 0.55950(16) 0.16080(13) 0.0321(5) Uani 1 1 d . . . . .
H54 H -0.181095 0.595229 0.146949 0.039 Uiso 1 1 calc R U . . .
C55 C -0.03377(17) 0.56972(16) 0.11673(12) 0.0312(5) Uani 1 1 d . . . . .
H55 H -0.035421 0.612272 0.072802 0.037 Uiso 1 1 calc R U . . .
C56 C 0.05541(15) 0.51749(14) 0.13706(11) 0.0250(4) Uani 1 1 d . . . . .
H56 H 0.114775 0.524959 0.107170 0.030 Uiso 1 1 calc R U . . .
C57 C 0.18379(15) 0.36628(15) 0.30832(10) 0.0234(4) Uani 1 1 d . . . . .
C58 C 0.2559(2) 0.29419(18) 0.33789(12) 0.0394(6) Uani 1 1 d . . . . .
H58 H 0.291780 0.251204 0.314711 0.047 Uiso 1 1 calc R U . . .
C59 C 0.2755(3) 0.2851(2) 0.40118(14) 0.0539(8) Uani 1 1 d . . . . .
H59 H 0.326692 0.237891 0.420610 0.065 Uiso 1 1 calc R U . . .
C60 C 0.2200(2) 0.3453(2) 0.43599(12) 0.0492(7) Uani 1 1 d . . . . .
H60 H 0.230603 0.336768 0.480280 0.059 Uiso 1 1 calc R U . . .
C61 C 0.14969(19) 0.4171(2) 0.40654(12) 0.0420(6) Uani 1 1 d . . . . .
H61 H 0.112825 0.459084 0.430184 0.050 Uiso 1 1 calc R U . . .
C62 C 0.13235(17) 0.42862(18) 0.34236(11) 0.0329(5) Uani 1 1 d . . . . .
H62 H 0.084947 0.479528 0.321758 0.039 Uiso 1 1 calc R U . . .
C63 C 0.16888(14) 0.26486(14) 0.21440(10) 0.0229(4) Uani 1 1 d . . . . .
C64 C 0.24709(16) 0.22265(15) 0.17844(11) 0.0261(4) Uani 1 1 d . . . . .
H64 H 0.303227 0.255562 0.158238 0.031 Uiso 1 1 calc R U . . .
C65 C 0.24263(18) 0.13212(17) 0.17223(12) 0.0340(5) Uani 1 1 d . . . . .
H65 H 0.296312 0.102606 0.148428 0.041 Uiso 1 1 calc R U . . .
C66 C 0.16015(19) 0.08515(17) 0.20066(13) 0.0372(5) Uani 1 1 d . . . . .
H66 H 0.156409 0.024317 0.195112 0.045 Uiso 1 1 calc R U . . .
C67 C 0.08288(19) 0.12626(18) 0.23722(15) 0.0420(6) Uani 1 1 d . . . . .
H67 H 0.026790 0.093199 0.257228 0.050 Uiso 1 1 calc R U . . .
C68 C 0.08749(17) 0.21565(17) 0.24456(14) 0.0368(5) Uani 1 1 d . . . . .
H68 H 0.035001 0.243382 0.270231 0.044 Uiso 1 1 calc R U . . .
C69 C 0.35038(14) 0.58203(14) 0.08569(10) 0.0216(4) Uani 1 1 d . . . . .
C70 C 0.36137(17) 0.54058(15) 0.03457(10) 0.0293(4) Uani 1 1 d . . . . .
H70 H 0.350785 0.475056 0.044090 0.035 Uiso 1 1 calc R U . . .
C71 C 0.3878(2) 0.59510(18) -0.03035(11) 0.0377(5) Uani 1 1 d . . . . .
H71 H 0.395868 0.566744 -0.065282 0.045 Uiso 1 1 calc R U . . .
C72 C 0.40253(18) 0.69090(18) -0.04431(12) 0.0373(5) Uani 1 1 d . . . . .
H72 H 0.421038 0.727860 -0.088805 0.045 Uiso 1 1 calc R U . . .
C73 C 0.39044(17) 0.73295(16) 0.00605(12) 0.0330(5) Uani 1 1 d . . . . .
H73 H 0.399740 0.798909 -0.003915 0.040 Uiso 1 1 calc R U . . .
C74 C 0.36471(15) 0.67884(15) 0.07122(11) 0.0262(4) Uani 1 1 d . . . . .
H74 H 0.356841 0.707571 0.105951 0.031 Uiso 1 1 calc R U . . .
C75 C 0.45288(13) 0.45157(13) 0.19078(9) 0.0196(3) Uani 1 1 d . . . . .
C76 C 0.52283(15) 0.51206(16) 0.18728(12) 0.0295(4) Uani 1 1 d . . . . .
H76 H 0.504803 0.580172 0.175560 0.035 Uiso 1 1 calc R U . . .
C77 C 0.61798(17) 0.47314(19) 0.20079(14) 0.0392(6) Uani 1 1 d . . . . .
H77 H 0.665102 0.514274 0.199113 0.047 Uiso 1 1 calc R U . . .
C78 C 0.64452(17) 0.37419(19) 0.21678(14) 0.0406(6) Uani 1 1 d . . . . .
H78 H 0.710154 0.347493 0.225808 0.049 Uiso 1 1 calc R U . . .
C79 C 0.57635(16) 0.31383(17) 0.21972(12) 0.0326(5) Uani 1 1 d . . . . .
H79 H 0.595384 0.245911 0.230512 0.039 Uiso 1 1 calc R U . . .
C80 C 0.47969(15) 0.35220(14) 0.20693(10) 0.0237(4) Uani 1 1 d . . . . .
H80 H 0.432601 0.310688 0.209241 0.028 Uiso 1 1 calc R U . . .
C81 C 0.28283(14) 0.58139(14) 0.22178(9) 0.0198(3) Uani 1 1 d . . . . .
C82 C 0.20038(14) 0.65008(14) 0.20502(10) 0.0229(4) Uani 1 1 d . . . . .
H82 H 0.171047 0.655986 0.166650 0.027 Uiso 1 1 calc R U . . .
C83 C 0.16151(15) 0.70944(16) 0.24435(11) 0.0278(4) Uani 1 1 d . . . . .
H83 H 0.105395 0.755905 0.233101 0.033 Uiso 1 1 calc R U . . .
C84 C 0.20471(16) 0.70087(17) 0.30013(12) 0.0311(5) Uani 1 1 d . . . . .
H84 H 0.178844 0.742578 0.326513 0.037 Uiso 1 1 calc R U . . .
C85 C 0.28512(16) 0.63214(17) 0.31774(11) 0.0305(5) Uani 1 1 d . . . . .
H85 H 0.313498 0.626005 0.356530 0.037 Uiso 1 1 calc R U . . .
C86 C 0.32450(15) 0.57198(15) 0.27869(10) 0.0246(4) Uani 1 1 d . . . . .
H86 H 0.379646 0.524618 0.290807 0.030 Uiso 1 1 calc R U . . .
F4 F 0.18353(19) 0.6193(2) 0.47081(12) 0.0609(8) Uani 0.702(2) 1 d . . P A 1
F5 F 0.1058(2) 0.6392(3) 0.56054(19) 0.0839(12) Uani 0.702(2) 1 d . . P A 1
F6 F 0.10234(15) 0.51140(16) 0.53721(12) 0.0406(5) Uani 0.702(2) 1 d . . P A 1
F4' F 0.0858(4) 0.5570(6) 0.5686(3) 0.0609(8) Uani 0.298(2) 1 d . . P A 2
F5' F 0.1820(6) 0.5632(7) 0.4767(5) 0.0839(12) Uani 0.298(2) 1 d . . P A 2
F6' F 0.1589(4) 0.6778(4) 0.5157(3) 0.0406(5) Uani 0.298(2) 1 d . . P A 2
O4 O 0.9375(2) 0.1842(2) 0.38747(15) 0.0521(7) Uani 0.709(3) 1 d . . P B 1
C87 C 0.7902(3) 0.2567(3) 0.3411(3) 0.0588(11) Uani 0.709(3) 1 d . . P B 1
H87A H 0.797820 0.319329 0.345651 0.088 Uiso 0.709(3) 1 calc R U P B 1
H87B H 0.719659 0.251092 0.344703 0.088 Uiso 0.709(3) 1 calc R U P B 1
H87C H 0.823006 0.252127 0.297778 0.088 Uiso 0.709(3) 1 calc R U P B 1
C88 C 0.8349(4) 0.1792(4) 0.3934(3) 0.0676(14) Uani 0.709(3) 1 d . . P B 1
H88A H 0.803004 0.184619 0.437270 0.081 Uiso 0.709(3) 1 calc R U P B 1
H88B H 0.824344 0.115857 0.390321 0.081 Uiso 0.709(3) 1 calc R U P B 1
C89 C 0.9860(4) 0.1116(3) 0.4352(3) 0.0576(11) Uani 0.709(3) 1 d . . P B 1
H89A H 0.982780 0.047777 0.429804 0.069 Uiso 0.709(3) 1 calc R U P B 1
H89B H 0.953462 0.111592 0.480071 0.069 Uiso 0.709(3) 1 calc R U P B 1
C90 C 1.0926(3) 0.1286(4) 0.4277(2) 0.0641(13) Uani 0.709(3) 1 d . . P B 1
H90A H 1.122243 0.136192 0.381656 0.096 Uiso 0.709(3) 1 calc R U P B 1
H90B H 1.129228 0.073284 0.457440 0.096 Uiso 0.709(3) 1 calc R U P B 1
H90C H 1.095709 0.187504 0.439006 0.096 Uiso 0.709(3) 1 calc R U P B 1
O5 O 0.9284(6) 0.2667(6) 0.3553(3) 0.060(2) Uani 0.291(3) 1 d . . P B 2
C91 C 0.8465(9) 0.2202(9) 0.3550(7) 0.0588(11) Uani 0.291(3) 1 d . . P B 2
H91A H 0.786796 0.245906 0.379808 0.071 Uiso 0.291(3) 1 calc R U P B 2
H91B H 0.833147 0.233278 0.308746 0.071 Uiso 0.291(3) 1 calc R U P B 2
C92 C 0.8675(9) 0.1213(9) 0.3842(7) 0.0676(14) Uani 0.291(3) 1 d . . P B 2
H92A H 0.910213 0.089285 0.353313 0.081 Uiso 0.291(3) 1 calc R U P B 2
H92B H 0.806628 0.089543 0.401675 0.081 Uiso 0.291(3) 1 calc R U P B 2
C93 C 0.9210(10) 0.1233(9) 0.4384(6) 0.0576(11) Uani 0.291(3) 1 d . . P B 2
H93A H 0.957455 0.059254 0.458954 0.069 Uiso 0.291(3) 1 calc R U P B 2
H93B H 0.875615 0.145315 0.473176 0.069 Uiso 0.291(3) 1 calc R U P B 2
C94 C 0.9953(8) 0.2015(8) 0.3970(5) 0.0521(7) Uani 0.291(3) 1 d . . P B 2
H94A H 1.019107 0.231812 0.425773 0.063 Uiso 0.291(3) 1 calc R U P B 2
H94B H 1.052435 0.173344 0.371567 0.063 Uiso 0.291(3) 1 calc R U P B 2
O5A O 0.9754(2) 0.2775(2) 0.03175(14) 0.0494(8) Uani 0.410(3) 1 d . . P C 1
C95A C 1.0055(5) 0.2949(5) 0.0857(4) 0.0320(14) Uani 0.410(3) 1 d . . P C 1
H95A H 1.029592 0.358986 0.071476 0.038 Uiso 0.410(3) 1 calc R U P C 1
H95B H 1.060066 0.244886 0.103347 0.038 Uiso 0.410(3) 1 calc R U P C 1
C96A C 0.9172(5) 0.2920(6) 0.1390(3) 0.0338(13) Uani 0.410(3) 1 d . . P C 1
H96A H 0.918491 0.338386 0.163612 0.041 Uiso 0.410(3) 1 calc R U P C 1
H96B H 0.914984 0.226236 0.170788 0.041 Uiso 0.410(3) 1 calc R U P C 1
C97A C 0.8306(5) 0.3215(6) 0.0984(3) 0.0386(15) Uani 0.410(3) 1 d . . P C 1
H97A H 0.819481 0.392278 0.077004 0.046 Uiso 0.410(3) 1 calc R U P C 1
H97B H 0.768669 0.298500 0.124963 0.046 Uiso 0.410(3) 1 calc R U P C 1
C98A C 0.8752(4) 0.2633(7) 0.0455(3) 0.0499(12) Uani 0.410(3) 1 d . . P C 1
H98A H 0.867654 0.193677 0.064816 0.060 Uiso 0.410(3) 1 calc R U P C 1
H98B H 0.841903 0.289946 0.004824 0.060 Uiso 0.410(3) 1 calc R U P C 1
O5B O 0.9754(2) 0.2775(2) 0.03175(14) 0.0494(8) Uani 0.258(3) 1 d . . P D 2
C95B C 0.9833(15) 0.3521(15) 0.0634(8) 0.060(5) Uani 0.258(3) 1 d . . P D 2
H95C H 1.041419 0.333806 0.088282 0.072 Uiso 0.258(3) 1 calc R U P D 2
H95D H 0.988679 0.416113 0.029803 0.072 Uiso 0.258(3) 1 calc R U P D 2
C96B C 0.8895(12) 0.3531(11) 0.1088(7) 0.050(3) Uani 0.258(3) 1 d . . P D 2
H96C H 0.841541 0.409325 0.089489 0.060 Uiso 0.258(3) 1 calc R U P D 2
H96D H 0.901650 0.355905 0.152286 0.060 Uiso 0.258(3) 1 calc R U P D 2
C97B C 0.8521(8) 0.2609(10) 0.1159(5) 0.040(2) Uani 0.258(3) 1 d . . P D 2
H97C H 0.888796 0.204299 0.145637 0.048 Uiso 0.258(3) 1 calc R U P D 2
H97D H 0.780214 0.262648 0.131314 0.048 Uiso 0.258(3) 1 calc R U P D 2
C98B C 0.8752(4) 0.2633(7) 0.0455(3) 0.0499(12) Uani 0.258(3) 1 d . . P D 2
H98C H 0.865283 0.201629 0.039538 0.060 Uiso 0.258(3) 1 calc R U P D 2
H98D H 0.834036 0.317306 0.016936 0.060 Uiso 0.258(3) 1 calc R U P D 2
O5C O 0.8660(5) 0.3495(5) 0.0120(3) 0.0536(17) Uani 0.331(2) 1 d . . P E 3
C95C C 0.8860(7) 0.4057(6) 0.0503(4) 0.0439(19) Uani 0.331(2) 1 d . . P E 3
H95E H 0.823989 0.428811 0.074451 0.053 Uiso 0.331(2) 1 calc R U P E 3
H95F H 0.918274 0.462506 0.021437 0.053 Uiso 0.331(2) 1 calc R U P E 3
C96C C 0.9546(9) 0.3387(8) 0.0986(6) 0.045(2) Uani 0.331(2) 1 d . . P E 3
H96E H 0.938522 0.349659 0.142677 0.054 Uiso 0.331(2) 1 calc R U P E 3
H96F H 1.024637 0.348065 0.081853 0.054 Uiso 0.331(2) 1 calc R U P E 3
C97C C 0.9346(6) 0.2370(6) 0.1024(5) 0.050(2) Uani 0.331(2) 1 d . . P E 3
H97E H 0.992604 0.201470 0.082580 0.060 Uiso 0.331(2) 1 calc R U P E 3
H97F H 0.915047 0.198075 0.148655 0.060 Uiso 0.331(2) 1 calc R U P E 3
C98C C 0.8482(11) 0.2640(16) 0.0606(7) 0.0499(12) Uani 0.331(2) 1 d . . P E 3
H98E H 0.845605 0.212656 0.040499 0.060 Uiso 0.331(2) 1 calc R U P E 3
H98F H 0.784455 0.272906 0.088460 0.060 Uiso 0.331(2) 1 calc R U P E 3

loop_
_atom_site_aniso_label
_atom_site_aniso_U_11
_atom_site_aniso_U_22
_atom_site_aniso_U_33
_atom_site_aniso_U_23
_atom_site_aniso_U_13
_atom_site_aniso_U_12
Cr1 0.01490(13) 0.01423(13) 0.01629(13) -0.00241(10) -0.00145(10) -0.00295(10)
P1 0.0138(2) 0.0143(2) 0.0141(2) -0.00185(16) -0.00253(15) -0.00142(15)
P2 0.0191(2) 0.0166(2) 0.0158(2) -0.00412(17) -0.00145(16) -0.00400(16)
P3 0.0143(2) 0.0192(2) 0.0162(2) -0.00290(17) -0.00286(16) -0.00300(16)
F1 0.0284(7) 0.0341(7) 0.0620(10) -0.0119(7) 0.0060(7) -0.0100(6)
F2 0.0505(9) 0.0347(7) 0.0352(7) -0.0059(6) -0.0105(6) -0.0173(6)
F3 0.0533(9) 0.0279(7) 0.0351(7) 0.0102(6) -0.0097(6) -0.0192(6)
O1 0.0242(7) 0.0202(7) 0.0310(8) -0.0031(6) -0.0026(6) 0.0016(5)
O2 0.0328(9) 0.0294(8) 0.0598(11) -0.0226(8) -0.0010(8) -0.0110(7)
O3 0.0280(8) 0.0262(7) 0.0231(7) 0.0013(6) 0.0029(6) -0.0047(6)
C1 0.0217(9) 0.0166(8) 0.0185(8) -0.0034(7) 0.0000(7) -0.0050(7)
C2 0.0200(9) 0.0212(9) 0.0286(10) -0.0070(8) 0.0002(7) -0.0034(7)
C3 0.0185(8) 0.0175(8) 0.0225(9) -0.0036(7) -0.0020(7) -0.0021(6)
C4 0.0195(8) 0.0182(8) 0.0164(8) -0.0035(7) -0.0012(6) -0.0003(6)
C5 0.0225(9) 0.0178(8) 0.0189(9) -0.0020(7) -0.0041(7) -0.0004(7)
C6 0.0271(10) 0.0170(8) 0.0200(9) -0.0021(7) -0.0017(7) -0.0033(7)
C7 0.0316(11) 0.0183(9) 0.0203(9) 0.0015(7) -0.0025(8) 0.0009(7)
C8 0.0240(9) 0.0242(9) 0.0188(9) -0.0020(7) -0.0050(7) 0.0038(7)
C9 0.0219(9) 0.0226(9) 0.0182(9) -0.0022(7) -0.0038(7) -0.0018(7)
C10 0.0336(11) 0.0208(9) 0.0270(10) 0.0011(8) -0.0029(8) -0.0070(8)
C11 0.0356(12) 0.0287(11) 0.0267(11) -0.0012(9) -0.0106(9) 0.0030(9)
C12 0.0179(8) 0.0156(8) 0.0159(8) -0.0015(6) -0.0022(6) -0.0041(6)
C13 0.0202(8) 0.0187(8) 0.0161(8) -0.0020(7) -0.0035(6) -0.0029(7)
C14 0.0190(8) 0.0161(8) 0.0158(8) -0.0009(6) -0.0036(6) -0.0005(6)
C15 0.0181(8) 0.0149(8) 0.0152(8) -0.0015(6) -0.0041(6) 0.0007(6)
C16 0.0236(9) 0.0201(9) 0.0227(9) -0.0053(7) -0.0023(7) -0.0038(7)
C17 0.0321(11) 0.0256(10) 0.0267(10) -0.0119(8) -0.0037(8) -0.0037(8)
C18 0.0296(10) 0.0272(10) 0.0218(9) -0.0102(8) -0.0019(8) 0.0035(8)
C19 0.0189(9) 0.0276(10) 0.0197(9) -0.0058(8) -0.0013(7) 0.0022(7)
C20 0.0169(8) 0.0213(9) 0.0174(8) -0.0034(7) -0.0043(6) 0.0004(6)
C21 0.0160(8) 0.0186(8) 0.0172(8) -0.0063(7) -0.0044(6) -0.0002(6)
C22 0.0189(9) 0.0177(8) 0.0250(9) -0.0028(7) -0.0041(7) -0.0031(7)
C23 0.0171(9) 0.0209(9) 0.0371(11) -0.0097(8) -0.0076(8) -0.0021(7)
C24 0.0215(9) 0.0244(9) 0.0292(10) -0.0114(8) -0.0119(8) 0.0038(7)
C25 0.0228(9) 0.0228(9) 0.0181(8) -0.0062(7) -0.0052(7) 0.0025(7)
C26 0.0173(8) 0.0213(9) 0.0164(8) -0.0042(7) -0.0023(6) -0.0003(6)
C27 0.0208(9) 0.0211(9) 0.0155(8) -0.0048(7) -0.0013(6) -0.0037(7)
C28 0.0246(9) 0.0246(9) 0.0189(9) -0.0049(7) -0.0023(7) -0.0064(7)
C29 0.0247(10) 0.0324(11) 0.0239(10) -0.0057(8) -0.0001(8) -0.0122(8)
C30 0.0201(10) 0.0408(12) 0.0291(11) -0.0082(9) 0.0002(8) -0.0051(8)
C31 0.0259(11) 0.0334(12) 0.0348(12) -0.0038(10) 0.0006(9) 0.0035(9)
C32 0.0264(10) 0.0252(10) 0.0273(10) -0.0008(8) 0.0030(8) -0.0030(8)
C33 0.0259(10) 0.0265(10) 0.0197(9) -0.0104(8) 0.0016(7) -0.0094(7)
C34 0.0390(12) 0.0352(12) 0.0272(11) -0.0120(9) -0.0078(9) -0.0078(9)
C35 0.0470(15) 0.0557(16) 0.0310(12) -0.0217(12) -0.0075(10) -0.0134(12)
C36 0.0456(14) 0.0593(17) 0.0389(13) -0.0338(13) 0.0101(11) -0.0245(12)
C37 0.0529(15) 0.0346(13) 0.0395(13) -0.0225(11) 0.0118(11) -0.0179(11)
C38 0.0424(13) 0.0265(11) 0.0267(11) -0.0113(9) 0.0046(9) -0.0094(9)
C39 0.0168(9) 0.0342(11) 0.0196(9) -0.0052(8) -0.0041(7) -0.0056(7)
C40 0.0239(10) 0.0417(12) 0.0258(10) -0.0060(9) -0.0082(8) -0.0017(9)
C41 0.0281(12) 0.0622(17) 0.0278(12) -0.0027(11) -0.0127(9) -0.0019(11)
C42 0.0452(16) 0.085(2) 0.0390(15) -0.0213(15) -0.0245(12) -0.0007(15)
C43 0.068(2) 0.069(2) 0.0554(18) -0.0350(16) -0.0312(16) -0.0020(16)
C44 0.0396(13) 0.0422(14) 0.0434(14) -0.0168(11) -0.0189(11) -0.0045(10)
C45 0.0135(8) 0.0266(9) 0.0170(8) -0.0020(7) -0.0045(6) -0.0037(7)
C46 0.0189(9) 0.0287(10) 0.0230(9) -0.0067(8) -0.0046(7) -0.0022(7)
C47 0.0200(9) 0.0416(12) 0.0232(10) -0.0123(9) -0.0030(7) -0.0028(8)
B1 0.0186(9) 0.0155(9) 0.0164(9) -0.0018(7) -0.0035(7) -0.0026(7)
P4 0.0165(2) 0.0166(2) 0.0184(2) -0.00518(17) -0.00177(16) -0.00201(16)
P5 0.0164(2) 0.0195(2) 0.0212(2) -0.00847(18) -0.00129(17) -0.00354(17)
N1 0.0194(7) 0.0225(8) 0.0215(8) -0.0085(6) -0.0006(6) -0.0052(6)
C51 0.0178(8) 0.0226(9) 0.0275(10) -0.0128(8) -0.0046(7) -0.0027(7)
C50 0.0191(9) 0.0300(10) 0.0295(10) -0.0080(8) 0.0000(8) -0.0076(8)
C49 0.0244(10) 0.0369(12) 0.0339(12) -0.0054(10) 0.0016(9) -0.0148(9)
C48 0.0189(9) 0.0512(14) 0.0205(9) -0.0076(9) -0.0009(7) -0.0106(9)
C52 0.0220(9) 0.0297(10) 0.0298(10) -0.0151(9) -0.0031(8) -0.0025(8)
C53 0.0195(9) 0.0338(11) 0.0435(13) -0.0198(10) -0.0040(9) -0.0007(8)
C54 0.0231(10) 0.0290(11) 0.0493(14) -0.0172(10) -0.0131(9) 0.0028(8)
C55 0.0310(11) 0.0264(10) 0.0383(12) -0.0098(9) -0.0123(9) -0.0010(8)
C56 0.0247(10) 0.0228(9) 0.0297(10) -0.0098(8) -0.0047(8) -0.0041(7)
C57 0.0216(9) 0.0274(10) 0.0218(9) -0.0053(8) -0.0003(7) -0.0114(7)
C58 0.0502(15) 0.0343(12) 0.0286(12) -0.0030(10) -0.0104(10) 0.0013(11)
C59 0.066(2) 0.0561(18) 0.0320(14) 0.0008(13) -0.0183(13) -0.0036(15)
C60 0.0598(18) 0.071(2) 0.0204(11) -0.0070(12) -0.0058(11) -0.0297(15)
C61 0.0381(13) 0.0678(18) 0.0315(12) -0.0270(12) 0.0028(10) -0.0205(12)
C62 0.0292(11) 0.0460(13) 0.0308(11) -0.0205(10) -0.0037(9) -0.0068(9)
C63 0.0218(9) 0.0210(9) 0.0284(10) -0.0108(8) -0.0014(7) -0.0043(7)
C64 0.0258(10) 0.0273(10) 0.0285(10) -0.0133(8) 0.0001(8) -0.0061(8)
C65 0.0351(12) 0.0320(12) 0.0403(13) -0.0219(10) 0.0020(10) -0.0039(9)
C66 0.0406(13) 0.0281(11) 0.0508(15) -0.0217(11) -0.0034(11) -0.0083(9)
C67 0.0317(12) 0.0333(12) 0.0675(18) -0.0251(12) 0.0060(12) -0.0142(10)
C68 0.0247(11) 0.0302(11) 0.0604(16) -0.0239(11) 0.0077(10) -0.0093(9)
C69 0.0199(9) 0.0210(9) 0.0216(9) -0.0039(7) -0.0025(7) -0.0014(7)
C70 0.0388(12) 0.0229(10) 0.0237(10) -0.0064(8) -0.0012(8) -0.0004(8)
C71 0.0496(15) 0.0370(13) 0.0216(10) -0.0071(9) 0.0000(10) -0.0001(10)
C72 0.0392(13) 0.0369(13) 0.0249(11) 0.0030(9) -0.0002(9) -0.0033(10)
C73 0.0321(11) 0.0248(10) 0.0348(12) 0.0039(9) -0.0057(9) -0.0074(8)
C74 0.0267(10) 0.0227(9) 0.0273(10) -0.0038(8) -0.0048(8) -0.0041(8)
C75 0.0166(8) 0.0197(9) 0.0208(9) -0.0045(7) -0.0009(7) -0.0018(6)
C76 0.0219(10) 0.0245(10) 0.0413(12) -0.0067(9) -0.0059(9) -0.0054(8)
C77 0.0211(10) 0.0421(13) 0.0536(15) -0.0091(12) -0.0078(10) -0.0089(9)
C78 0.0200(10) 0.0465(14) 0.0504(15) -0.0098(12) -0.0086(10) 0.0042(9)
C79 0.0271(11) 0.0287(11) 0.0354(12) -0.0049(9) -0.0057(9) 0.0066(8)
C80 0.0227(9) 0.0215(9) 0.0248(10) -0.0059(8) -0.0004(7) -0.0016(7)
C81 0.0189(8) 0.0206(9) 0.0214(9) -0.0084(7) -0.0022(7) -0.0031(7)
C82 0.0198(9) 0.0255(9) 0.0255(10) -0.0100(8) -0.0061(7) -0.0006(7)
C83 0.0206(9) 0.0300(11) 0.0362(11) -0.0169(9) -0.0042(8) 0.0017(8)
C84 0.0285(11) 0.0367(12) 0.0346(12) -0.0221(10) -0.0022(9) -0.0010(9)
C85 0.0290(11) 0.0390(12) 0.0289(11) -0.0173(9) -0.0084(8) 0.0001(9)
C86 0.0228(9) 0.0272(10) 0.0255(10) -0.0102(8) -0.0069(7) 0.0008(7)
F4 0.0469(13) 0.0826(18) 0.0335(11) 0.0254(13) -0.0216(10) -0.0218(13)
F5 0.0743(19) 0.092(2) 0.115(3) -0.078(2) -0.070(2) 0.0589(18)
F6 0.0312(10) 0.0408(11) 0.0436(11) 0.0050(9) -0.0205(8) -0.0065(8)
F4' 0.0469(13) 0.0826(18) 0.0335(11) 0.0254(13) -0.0216(10) -0.0218(13)
F5' 0.0743(19) 0.092(2) 0.115(3) -0.078(2) -0.070(2) 0.0589(18)
F6' 0.0312(10) 0.0408(11) 0.0436(11) 0.0050(9) -0.0205(8) -0.0065(8)
O4 0.0381(15) 0.0654(19) 0.0520(17) -0.0181(15) -0.0042(13) -0.0043(14)
C87 0.047(2) 0.054(3) 0.073(3) -0.012(2) -0.013(2) -0.0091(19)
C88 0.054(3) 0.046(3) 0.098(4) -0.001(3) -0.023(3) -0.019(2)
C89 0.063(3) 0.053(2) 0.061(2) -0.0118(19) -0.021(3) -0.016(2)
C90 0.053(3) 0.087(4) 0.051(3) -0.023(2) -0.007(2) 0.001(2)
O5 0.079(5) 0.055(5) 0.038(4) 0.006(3) -0.001(4) -0.033(4)
C91 0.047(2) 0.054(3) 0.073(3) -0.012(2) -0.013(2) -0.0091(19)
C92 0.054(3) 0.046(3) 0.098(4) -0.001(3) -0.023(3) -0.019(2)
C93 0.063(3) 0.053(2) 0.061(2) -0.0118(19) -0.021(3) -0.016(2)
C94 0.0381(15) 0.0654(19) 0.0520(17) -0.0181(15) -0.0042(13) -0.0043(14)
O5A 0.0329(14) 0.084(2) 0.0450(16) -0.0417(16) 0.0074(12) -0.0123(14)
C95A 0.026(3) 0.043(4) 0.033(3) -0.017(3) 0.000(2) -0.011(3)
C96A 0.028(3) 0.055(4) 0.024(3) -0.020(3) -0.001(2) -0.005(3)
C97A 0.027(3) 0.059(4) 0.031(3) -0.020(3) -0.005(2) 0.007(3)
C98A 0.041(4) 0.085(3) 0.039(4) -0.035(3) 0.007(2) -0.028(3)
O5B 0.0329(14) 0.084(2) 0.0450(16) -0.0417(16) 0.0074(12) -0.0123(14)
C95B 0.068(10) 0.085(14) 0.050(9) -0.041(9) 0.016(9) -0.047(11)
C96B 0.054(8) 0.064(9) 0.048(8) -0.039(7) 0.015(6) -0.026(7)
C97B 0.032(5) 0.056(7) 0.033(5) -0.018(5) 0.009(4) -0.013(5)
C98B 0.041(4) 0.085(3) 0.039(4) -0.035(3) 0.007(2) -0.028(3)
O5C 0.081(5) 0.054(4) 0.032(3) -0.008(3) -0.002(3) -0.038(3)
C95C 0.061(5) 0.039(4) 0.039(4) -0.020(3) -0.015(4) 0.000(4)
C96C 0.053(7) 0.042(5) 0.052(7) -0.019(6) -0.016(5) -0.013(6)
C97C 0.041(5) 0.029(4) 0.072(6) -0.010(4) 0.005(4) -0.003(3)
C98C 0.041(4) 0.085(3) 0.039(4) -0.035(3) 0.007(2) -0.028(3)

loop_
_atom_type_symbol
_atom_type_description
_atom_type_scat_dispersion_real
_atom_type_scat_dispersion_imag
_atom_type_scat_source
C C 0.0033 0.0016 'International Tables Vol C Tables 4.2.6.8 and 6.1.1.4'
H H 0.0000 0.0000 'International Tables Vol C Tables 4.2.6.8 and 6.1.1.4'
B B 0.0013 0.0007 'International Tables Vol C Tables 4.2.6.8 and 6.1.1.4'
N N 0.0061 0.0033 'International Tables Vol C Tables 4.2.6.8 and 6.1.1.4'
O O 0.0106 0.0060 'International Tables Vol C Tables 4.2.6.8 and 6.1.1.4'
F F 0.0171 0.0103 'International Tables Vol C Tables 4.2.6.8 and 6.1.1.4'
P P 0.1023 0.0942 'International Tables Vol C Tables 4.2.6.8 and 6.1.1.4'
Cr Cr 0.3209 0.6236 'International Tables Vol C Tables 4.2.6.8 and 6.1.1.4'

loop_
_geom_angle_atom_site_label_1
_geom_angle_atom_site_label_2
_geom_angle_atom_site_label_3
_geom_angle
C2 Cr1 C1 88.18(9)
C2 Cr1 C3 86.60(9)
C1 Cr1 C3 86.03(8)
C2 Cr1 P1 178.31(6)
C1 Cr1 P1 92.85(6)
C3 Cr1 P1 92.13(6)
C2 Cr1 P2 95.68(7)
C1 Cr1 P2 93.58(6)
C3 Cr1 P2 177.68(6)
P1 Cr1 P2 85.604(18)
C2 Cr1 P3 92.07(6)
C1 Cr1 P3 179.66(7)
C3 Cr1 P3 94.21(6)
P1 Cr1 P3 86.902(18)
P2 Cr1 P3 86.169(18)
C12 P1 C21 107.29(8)
C12 P1 C15 101.63(8)
C21 P1 C15 95.35(8)
C12 P1 Cr1 114.96(6)
C21 P1 Cr1 115.07(6)
C15 P1 Cr1 119.98(6)
C13 P2 C33 106.92(9)
C13 P2 C27 103.90(9)
C33 P2 C27 97.12(9)
C13 P2 Cr1 112.27(6)
C33 P2 Cr1 115.61(6)
C27 P2 Cr1 119.22(6)
C14 P3 C45 107.50(9)
C14 P3 C39 101.53(9)
C45 P3 C39 97.76(8)
C14 P3 Cr1 111.96(6)
C45 P3 Cr1 114.22(6)
C39 P3 Cr1 122.01(7)
O1 C1 Cr1 174.42(16)
O2 C2 Cr1 174.74(19)
O3 C3 Cr1 174.90(17)
C5 C4 C9 115.38(17)
C5 C4 B1 124.24(16)
C9 C4 B1 120.06(17)
C4 C5 C6 122.25(18)
C4 C5 H5 118.9
C6 C5 H5 118.9
C7 C6 C5 121.10(19)
C7 C6 C10 120.25(18)
C5 C6 C10 118.64(18)
C6 C7 C8 117.71(18)
C6 C7 H7 121.1
C8 C7 H7 121.1
C9 C8 C7 121.03(18)
C9 C8 C11 119.9(2)
C7 C8 C11 119.12(18)
C8 C9 C4 122.51(19)
C8 C9 H9 118.7
C4 C9 H9 118.7
F3 C10 F1 106.97(18)
F3 C10 F2 105.95(17)
F1 C10 F2 105.49(18)
F3 C10 C6 113.48(18)
F1 C10 C6 112.21(17)
F2 C10 C6 112.19(18)
F4' C11 F5' 118.0(6)
F4 C11 F5 107.6(3)
F4 C11 F6 102.8(2)
F5 C11 F6 102.2(3)
F4' C11 F6' 105.4(5)
F5' C11 F6' 100.1(5)
F4' C11 C8 114.1(3)
F5' C11 C8 108.2(3)
F4 C11 C8 115.5(2)
F5 C11 C8 113.4(2)
F6 C11 C8 114.02(18)
F6' C11 C8 109.8(3)
B1 C12 P1 111.80(12)
B1 C12 H12A 109.3
P1 C12 H12A 109.3
B1 C12 H12B 109.3
P1 C12 H12B 109.3
H12A C12 H12B 107.9
B1 C13 P2 113.60(12)
B1 C13 H13A 108.8
P2 C13 H13A 108.8
B1 C13 H13B 108.8
P2 C13 H13B 108.8
H13A C13 H13B 107.7
B1 C14 P3 111.94(12)
B1 C14 H14A 109.2
P3 C14 H14A 109.2
B1 C14 H14B 109.2
P3 C14 H14B 109.2
H14A C14 H14B 107.9
C20 C15 C16 117.64(17)
C20 C15 P1 123.20(14)
C16 C15 P1 119.16(14)
C17 C16 C15 121.61(19)
C17 C16 H16 119.2
C15 C16 H16 119.2
C16 C17 C18 119.72(19)
C16 C17 H17 120.1
C18 C17 H17 120.1
C19 C18 C17 119.62(18)
C19 C18 H18 120.2
C17 C18 H18 120.2
C18 C19 C20 120.19(18)
C18 C19 H19 119.9
C20 C19 H19 119.9
C15 C20 C19 121.19(18)
C15 C20 H20 119.4
C19 C20 H20 119.4
C22 C21 C26 118.34(17)
C22 C21 P1 124.83(14)
C26 C21 P1 116.52(13)
C21 C22 C23 120.23(18)
C21 C22 H22 119.9
C23 C22 H22 119.9
C24 C23 C22 120.41(18)
C24 C23 H23 119.8
C22 C23 H23 119.8
C25 C24 C23 119.91(18)
C25 C24 H24 120.0
C23 C24 H24 120.0
C24 C25 C26 119.95(18)
C24 C25 H25 120.0
C26 C25 H25 120.0
C25 C26 C21 121.11(18)
C25 C26 H26 119.4
C21 C26 H26 119.4
C28 C27 C32 117.31(18)
C28 C27 P2 123.82(15)
C32 C27 P2 118.74(15)
C29 C28 C27 121.19(19)
C29 C28 H28 119.4
C27 C28 H28 119.4
C30 C29 C28 120.52(19)
C30 C29 H29 119.7
C28 C29 H29 119.7
C29 C30 C31 119.2(2)
C29 C30 H30 120.4
C31 C30 H30 120.4
C32 C31 C30 120.3(2)
C32 C31 H31 119.8
C30 C31 H31 119.8
C31 C32 C27 121.5(2)
C31 C32 H32 119.3
C27 C32 H32 119.3
C34 C33 C38 118.18(19)
C34 C33 P2 123.00(16)
C38 C33 P2 118.82(16)
C33 C34 C35 120.5(2)
C33 C34 H34 119.8
C35 C34 H34 119.8
C36 C35 C34 120.4(2)
C36 C35 H35 119.8
C34 C35 H35 119.8
C35 C36 C37 119.8(2)
C35 C36 H36 120.1
C37 C36 H36 120.1
C36 C37 C38 120.0(2)
C36 C37 H37 120.0
C38 C37 H37 120.0
C37 C38 C33 121.1(2)
C37 C38 H38 119.5
C33 C38 H38 119.5
C44 C39 C40 117.6(2)
C44 C39 P3 122.55(17)
C40 C39 P3 119.75(16)
C41 C40 C39 121.4(2)
C41 C40 H40 119.3
C39 C40 H40 119.3
C42 C41 C40 119.9(3)
C42 C41 H41 120.1
C40 C41 H41 120.1
C41 C42 C43 120.1(2)
C41 C42 H42 119.9
C43 C42 H42 119.9
C42 C43 C44 120.4(3)
C42 C43 H43 119.8
C44 C43 H43 119.8
C39 C44 C43 120.5(2)
C39 C44 H44 119.7
C43 C44 H44 119.7
C46 C45 C50 118.34(18)
C46 C45 P3 122.57(15)
C50 C45 P3 119.02(15)
C47 C46 C45 121.2(2)
C47 C46 H46 119.4
C45 C46 H46 119.4
C48 C47 C46 119.9(2)
C48 C47 H47 120.1
C46 C47 H47 120.1
C4 B1 C12 111.60(15)
C4 B1 C14 109.28(14)
C12 B1 C14 108.64(14)
C4 B1 C13 103.07(14)
C12 B1 C13 112.12(15)
C14 B1 C13 112.06(15)
N1 P4 C81 115.98(9)
N1 P4 C75 111.07(9)
C81 P4 C75 107.18(9)
N1 P4 C69 109.06(9)
C81 P4 C69 107.89(9)
C75 P4 C69 105.07(9)
N1 P5 C63 107.18(9)
N1 P5 C57 113.34(9)
C63 P5 C57 107.99(10)
N1 P5 C51 112.00(9)
C63 P5 C51 106.90(9)
C57 P5 C51 109.13(9)
P4 N1 P5 133.46(11)
C56 C51 C52 119.83(18)
C56 C51 P5 117.71(15)
C52 C51 P5 122.32(16)
C49 C50 C45 120.4(2)
C49 C50 H50 119.8
C45 C50 H50 119.8
C48 C49 C50 120.5(2)
C48 C49 H49 119.7
C50 C49 H49 119.7
C47 C48 C49 119.60(19)
C47 C48 H48 120.2
C49 C48 H48 120.2
C53 C52 C51 119.7(2)
C53 C52 H52 120.2
C51 C52 H52 120.2
C54 C53 C52 120.4(2)
C54 C53 H53 119.8
C52 C53 H53 119.8
C53 C54 C55 120.2(2)
C53 C54 H54 119.9
C55 C54 H54 119.9
C54 C55 C56 119.9(2)
C54 C55 H55 120.0
C56 C55 H55 120.0
C55 C56 C51 119.9(2)
C55 C56 H56 120.0
C51 C56 H56 120.0
C62 C57 C58 119.5(2)
C62 C57 P5 123.13(17)
C58 C57 P5 116.91(17)
C59 C58 C57 120.0(2)
C59 C58 H58 120.0
C57 C58 H58 120.0
C60 C59 C58 119.8(3)
C60 C59 H59 120.1
C58 C59 H59 120.1
C61 C60 C59 120.1(2)
C61 C60 H60 119.9
C59 C60 H60 119.9
C60 C61 C62 120.2(2)
C60 C61 H61 119.9
C62 C61 H61 119.9
C57 C62 C61 120.2(2)
C57 C62 H62 119.9
C61 C62 H62 119.9
C68 C63 C64 119.78(19)
C68 C63 P5 120.01(16)
C64 C63 P5 120.20(15)
C65 C64 C63 119.7(2)
C65 C64 H64 120.1
C63 C64 H64 120.1
C66 C65 C64 120.0(2)
C66 C65 H65 120.0
C64 C65 H65 120.0
C65 C66 C67 120.4(2)
C65 C66 H66 119.8
C67 C66 H66 119.8
C66 C67 C68 119.9(2)
C66 C67 H67 120.0
C68 C67 H67 120.0
C67 C68 C63 120.1(2)
C67 C68 H68 119.9
C63 C68 H68 119.9
C70 C69 C74 119.77(19)
C70 C69 P4 118.46(15)
C74 C69 P4 121.42(16)
C71 C70 C69 119.9(2)
C71 C70 H70 120.1
C69 C70 H70 120.1
C72 C71 C70 120.1(2)
C72 C71 H71 120.0
C70 C71 H71 120.0
C73 C72 C71 120.4(2)
C73 C72 H72 119.8
C71 C72 H72 119.8
C72 C73 C74 120.0(2)
C72 C73 H73 120.0
C74 C73 H73 120.0
C73 C74 C69 119.9(2)
C73 C74 H74 120.0
C69 C74 H74 120.0
C80 C75 C76 119.85(18)
C80 C75 P4 121.24(15)
C76 C75 P4 118.83(15)
C77 C76 C75 120.2(2)
C77 C76 H76 119.9
C75 C76 H76 119.9
C76 C77 C78 119.8(2)
C76 C77 H77 120.1
C78 C77 H77 120.1
C79 C78 C77 120.5(2)
C79 C78 H78 119.8
C77 C78 H78 119.8
C78 C79 C80 120.2(2)
C78 C79 H79 119.9
C80 C79 H79 119.9
C75 C80 C79 119.4(2)
C75 C80 H80 120.3
C79 C80 H80 120.3
C86 C81 C82 119.71(17)
C86 C81 P4 121.36(15)
C82 C81 P4 118.92(14)
C83 C82 C81 120.05(18)
C83 C82 H82 120.0
C81 C82 H82 120.0
C82 C83 C84 119.81(19)
C82 C83 H83 120.1
C84 C83 H83 120.1
C85 C84 C83 120.59(19)
C85 C84 H84 119.7
C83 C84 H84 119.7
C84 C85 C86 120.0(2)
C84 C85 H85 120.0
C86 C85 H85 120.0
C85 C86 C81 119.79(19)
C85 C86 H86 120.1
C81 C86 H86 120.1
C89 O4 C88 113.7(4)
C88 C87 H87A 109.5
C88 C87 H87B 109.5
H87A C87 H87B 109.5
C88 C87 H87C 109.5
H87A C87 H87C 109.5
H87B C87 H87C 109.5
O4 C88 C87 110.2(4)
O4 C88 H88A 109.6
C87 C88 H88A 109.6
O4 C88 H88B 109.6
C87 C88 H88B 109.6
H88A C88 H88B 108.1
O4 C89 C90 109.2(4)
O4 C89 H89A 109.8
C90 C89 H89A 109.8
O4 C89 H89B 109.8
C90 C89 H89B 109.8
H89A C89 H89B 108.3
C89 C90 H90A 109.5
C89 C90 H90B 109.5
H90A C90 H90B 109.5
C89 C90 H90C 109.5
H90A C90 H90C 109.5
H90B C90 H90C 109.5
C94 O5 C91 110.0(9)
C92 C91 O5 109.4(11)
C92 C91 H91A 109.8
O5 C91 H91A 109.8
C92 C91 H91B 109.8
O5 C91 H91B 109.8
H91A C91 H91B 108.2
C91 C92 C93 98.8(11)
C91 C92 H92A 112.0
C93 C92 H92A 112.0
C91 C92 H92B 112.0
C93 C92 H92B 112.0
H92A C92 H92B 109.7
C92 C93 C94 100.1(10)
C92 C93 H93A 111.8
C94 C93 H93A 111.8
C92 C93 H93B 111.8
C94 C93 H93B 111.8
H93A C93 H93B 109.5
O5 C94 C93 97.9(8)
O5 C94 H94A 112.2
C93 C94 H94A 112.2
O5 C94 H94B 112.2
C93 C94 H94B 112.2
H94A C94 H94B 109.8
C95A O5A C98A 109.8(4)
O5A C95A C96A 108.2(5)
O5A C95A H95A 110.0
C96A C95A H95A 110.0
O5A C95A H95B 110.0
C96A C95A H95B 110.0
H95A C95A H95B 108.4
C95A C96A C97A 102.1(5)
C95A C96A H96A 111.4
C97A C96A H96A 111.4
C95A C96A H96B 111.4
C97A C96A H96B 111.4
H96A C96A H96B 109.2
C96A C97A C98A 97.5(5)
C96A C97A H97A 112.3
C98A C97A H97A 112.3
C96A C97A H97B 112.3
C98A C97A H97B 112.3
H97A C97A H97B 109.9
O5A C98A C97A 103.8(5)
O5A C98A H98A 111.0
C97A C98A H98A 111.0
O5A C98A H98B 111.0
C97A C98A H98B 111.0
H98A C98A H98B 109.0
C98B O5B C95B 104.9(8)
C96B C95B O5B 103.2(9)
C96B C95B H95C 111.1
O5B C95B H95C 111.1
C96B C95B H95D 111.1
O5B C95B H95D 111.1
H95C C95B H95D 109.1
C95B C96B C97B 104.7(11)
C95B C96B H96C 110.8
C97B C96B H96C 110.8
C95B C96B H96D 110.8
C97B C96B H96D 110.8
H96C C96B H96D 108.9
C98B C97B C96B 97.2(9)
C98B C97B H97C 112.3
C96B C97B H97C 112.3
C98B C97B H97D 112.3
C96B C97B H97D 112.3
H97C C97B H97D 109.9
O5B C98B C97B 102.3(6)
O5B C98B H98C 111.3
C97B C98B H98C 111.3
O5B C98B H98D 111.3
C97B C98B H98D 111.3
H98C C98B H98D 109.2
C98C O5C C95C 101.3(9)
O5C C95C C96C 105.6(7)
O5C C95C H95E 110.6
C96C C95C H95E 110.6
O5C C95C H95F 110.6
C96C C95C H95F 110.6
H95E C95C H95F 108.8
C95C C96C C97C 103.4(7)
C95C C96C H96E 111.1
C97C C96C H96E 111.1
C95C C96C H96F 111.1
C97C C96C H96F 111.1
H96E C96C H96F 109.0
C98C C97C C96C 100.1(10)
C98C C97C H97E 111.8
C96C C97C H97E 111.8
C98C C97C H97F 111.8
C96C C97C H97F 111.8
H97E C97C H97F 109.5
O5C C98C C97C 105.9(11)
O5C C98C H98E 110.6
C97C C98C H98E 110.6
O5C C98C H98F 110.6
C97C C98C H98F 110.6
H98E C98C H98F 108.7

loop_
_geom_bond_atom_site_label_1
_geom_bond_atom_site_label_2
_geom_bond_distance
Cr1 C2 1.828(2)
Cr1 C1 1.8346(19)
Cr1 C3 1.8363(19)
Cr1 P1 2.3989(5)
Cr1 P2 2.3996(5)
Cr1 P3 2.4018(5)
P1 C12 1.8351(18)
P1 C21 1.8359(18)
P1 C15 1.8626(18)
P2 C13 1.8193(18)
P2 C33 1.846(2)
P2 C27 1.8528(19)
P3 C14 1.8201(19)
P3 C45 1.8397(19)
P3 C39 1.854(2)
F1 C10 1.343(3)
F2 C10 1.347(3)
F3 C10 1.337(2)
O1 C1 1.169(2)
O2 C2 1.171(2)
O3 C3 1.165(2)
C4 C5 1.394(3)
C4 C9 1.409(3)
C4 B1 1.636(3)
C5 C6 1.400(3)
C5 H5 0.9500
C6 C7 1.384(3)
C6 C10 1.495(3)
C7 C8 1.389(3)
C7 H7 0.9500
C8 C9 1.385(3)
C8 C11 1.492(3)
C9 H9 0.9500
C11 F4' 1.233(6)
C11 F5' 1.293(8)
C11 F4 1.306(3)
C11 F5 1.320(3)
C11 F6 1.382(3)
C11 F6' 1.400(6)
C12 B1 1.656(3)
C12 H12A 0.9900
C12 H12B 0.9900
C13 B1 1.678(3)
C13 H13A 0.9900
C13 H13B 0.9900
C14 B1 1.672(3)
C14 H14A 0.9900
C14 H14B 0.9900
C15 C20 1.391(3)
C15 C16 1.405(3)
C16 C17 1.379(3)
C16 H16 0.9500
C17 C18 1.397(3)
C17 H17 0.9500
C18 C19 1.384(3)
C18 H18 0.9500
C19 C20 1.392(3)
C19 H19 0.9500
C20 H20 0.9500
C21 C22 1.393(3)
C21 C26 1.403(3)
C22 C23 1.398(3)
C22 H22 0.9500
C23 C24 1.385(3)
C23 H23 0.9500
C24 C25 1.381(3)
C24 H24 0.9500
C25 C26 1.387(3)
C25 H25 0.9500
C26 H26 0.9500
C27 C28 1.395(3)
C27 C32 1.399(3)
C28 C29 1.394(3)
C28 H28 0.9500
C29 C30 1.378(3)
C29 H29 0.9500
C30 C31 1.388(3)
C30 H30 0.9500
C31 C32 1.385(3)
C31 H31 0.9500
C32 H32 0.9500
C33 C34 1.389(3)
C33 C38 1.392(3)
C34 C35 1.398(3)
C34 H34 0.9500
C35 C36 1.373(4)
C35 H35 0.9500
C36 C37 1.379(4)
C36 H36 0.9500
C37 C38 1.388(3)
C37 H37 0.9500
C38 H38 0.9500
C39 C44 1.376(3)
C39 C40 1.401(3)
C40 C41 1.386(3)
C40 H40 0.9500
C41 C42 1.359(4)
C41 H41 0.9500
C42 C43 1.372(4)
C42 H42 0.9500
C43 C44 1.400(4)
C43 H43 0.9500
C44 H44 0.9500
C45 C46 1.392(3)
C45 C50 1.394(3)
C46 C47 1.389(3)
C46 H46 0.9500
C47 C48 1.384(3)
C47 H47 0.9500
P4 N1 1.5872(16)
P4 C81 1.7959(19)
P4 C75 1.7963(19)
P4 C69 1.798(2)
P5 N1 1.5881(16)
P5 C63 1.797(2)
P5 C57 1.803(2)
P5 C51 1.806(2)
C51 C56 1.396(3)
C51 C52 1.400(3)
C50 C49 1.389(3)
C50 H50 0.9500
C49 C48 1.384(3)
C49 H49 0.9500
C48 H48 0.9500
C52 C53 1.389(3)
C52 H52 0.9500
C53 C54 1.384(3)
C53 H53 0.9500
C54 C55 1.390(3)
C54 H54 0.9500
C55 C56 1.393(3)
C55 H55 0.9500
C56 H56 0.9500
C57 C62 1.381(3)
C57 C58 1.393(3)
C58 C59 1.388(4)
C58 H58 0.9500
C59 C60 1.387(4)
C59 H59 0.9500
C60 C61 1.373(4)
C60 H60 0.9500
C61 C62 1.388(3)
C61 H61 0.9500
C62 H62 0.9500
C63 C68 1.391(3)
C63 C64 1.394(3)
C64 C65 1.392(3)
C64 H64 0.9500
C65 C66 1.382(3)
C65 H65 0.9500
C66 C67 1.385(3)
C66 H66 0.9500
C67 C68 1.386(3)
C67 H67 0.9500
C68 H68 0.9500
C69 C70 1.391(3)
C69 C74 1.397(3)
C70 C71 1.387(3)
C70 H70 0.9500
C71 C72 1.386(4)
C71 H71 0.9500
C72 C73 1.380(4)
C72 H72 0.9500
C73 C74 1.388(3)
C73 H73 0.9500
C74 H74 0.9500
C75 C80 1.388(3)
C75 C76 1.398(3)
C76 C77 1.380(3)
C76 H76 0.9500
C77 C78 1.381(4)
C77 H77 0.9500
C78 C79 1.381(4)
C78 H78 0.9500
C79 C80 1.394(3)
C79 H79 0.9500
C80 H80 0.9500
C81 C86 1.393(3)
C81 C82 1.400(3)
C82 C83 1.385(3)
C82 H82 0.9500
C83 C84 1.385(3)
C83 H83 0.9500
C84 C85 1.383(3)
C84 H84 0.9500
C85 C86 1.391(3)
C85 H85 0.9500
C86 H86 0.9500
O4 C89 1.386(5)
O4 C88 1.414(5)
C87 C88 1.453(7)
C87 H87A 0.9800
C87 H87B 0.9800
C87 H87C 0.9800
C88 H88A 0.9900
C88 H88B 0.9900
C89 C90 1.509(7)
C89 H89A 0.9900
C89 H89B 0.9900
C90 H90A 0.9800
C90 H90B 0.9800
C90 H90C 0.9800
O5 C94 1.414(13)
O5 C91 1.419(14)
C91 C92 1.388(17)
C91 H91A 0.9900
C91 H91B 0.9900
C92 C93 1.489(17)
C92 H92A 0.9900
C92 H92B 0.9900
C93 C94 1.613(16)
C93 H93A 0.9900
C93 H93B 0.9900
C94 H94A 0.9900
C94 H94B 0.9900
O5A C95A 1.402(7)
O5A C98A 1.402(6)
C95A C96A 1.519(9)
C95A H95A 0.9900
C95A H95B 0.9900
C96A C97A 1.521(9)
C96A H96A 0.9900
C96A H96B 0.9900
C97A C98A 1.612(9)
C97A H97A 0.9900
C97A H97B 0.9900
C98A H98A 0.9900
C98A H98B 0.9900
O5B C98B 1.402(6)
O5B C95B 1.489(16)
C95B C96B 1.484(19)
C95B H95C 0.9900
C95B H95D 0.9900
C96B C97B 1.485(17)
C96B H96C 0.9900
C96B H96D 0.9900
C97B C98B 1.478(11)
C97B H97C 0.9900
C97B H97D 0.9900
C98B H98C 0.9900
C98B H98D 0.9900
O5C C98C 1.38(2)
O5C C95C 1.422(9)
C95C C96C 1.516(14)
C95C H95E 0.9900
C95C H95F 0.9900
C96C C97C 1.542(12)
C96C H96E 0.9900
C96C H96F 0.9900
C97C C98C 1.53(2)
C97C H97E 0.9900
C97C H97F 0.9900
C98C H98E 0.9900
C98C H98F 0.9900

loop_
_geom_torsion_atom_site_label_1
_geom_torsion_atom_site_label_2
_geom_torsion_atom_site_label_3
_geom_torsion_atom_site_label_4
_geom_torsion
C9 C4 C5 C6 -0.5(3)
B1 C4 C5 C6 173.00(18)
C4 C5 C6 C7 1.1(3)
C4 C5 C6 C10 -179.49(18)
C5 C6 C7 C8 -0.6(3)
C10 C6 C7 C8 179.99(19)
C6 C7 C8 C9 -0.5(3)
C6 C7 C8 C11 179.56(19)
C7 C8 C9 C4 1.2(3)
C11 C8 C9 C4 -178.87(19)
C5 C4 C9 C8 -0.7(3)
B1 C4 C9 C8 -174.42(18)
C7 C6 C10 F3 -7.8(3)
C5 C6 C10 F3 172.75(18)
C7 C6 C10 F1 -129.2(2)
C5 C6 C10 F1 51.4(3)
C7 C6 C10 F2 112.2(2)
C5 C6 C10 F2 -67.2(2)
C9 C8 C11 F4' 36.8(6)
C7 C8 C11 F4' -143.3(5)
C9 C8 C11 F5' -96.8(6)
C7 C8 C11 F5' 83.2(6)
C9 C8 C11 F4 -134.6(3)
C7 C8 C11 F4 45.4(3)
C9 C8 C11 F5 100.6(3)
C7 C8 C11 F5 -79.4(3)
C9 C8 C11 F6 -15.8(3)
C7 C8 C11 F6 164.2(2)
C9 C8 C11 F6' 154.8(3)
C7 C8 C11 F6' -25.2(4)
C21 P1 C12 B1 163.03(12)
C15 P1 C12 B1 -97.55(13)
Cr1 P1 C12 B1 33.65(14)
C33 P2 C13 B1 166.34(13)
C27 P2 C13 B1 -91.61(14)
Cr1 P2 C13 B1 38.54(14)
C45 P3 C14 B1 169.55(12)
C39 P3 C14 B1 -88.40(13)
Cr1 P3 C14 B1 43.33(13)
C12 P1 C15 C20 122.52(15)
C21 P1 C15 C20 -128.58(16)
Cr1 P1 C15 C20 -5.53(17)
C12 P1 C15 C16 -57.81(16)
C21 P1 C15 C16 51.10(15)
Cr1 P1 C15 C16 174.15(12)
C20 C15 C16 C17 -1.6(3)
P1 C15 C16 C17 178.73(15)
C15 C16 C17 C18 0.4(3)
C16 C17 C18 C19 0.7(3)
C17 C18 C19 C20 -0.5(3)
C16 C15 C20 C19 1.7(3)
P1 C15 C20 C19 -178.60(14)
C18 C19 C20 C15 -0.7(3)
C12 P1 C21 C22 -0.56(19)
C15 P1 C21 C22 -104.51(17)
Cr1 P1 C21 C22 128.76(15)
C12 P1 C21 C26 172.96(14)
C15 P1 C21 C26 69.00(15)
Cr1 P1 C21 C26 -57.73(15)
C26 C21 C22 C23 -2.1(3)
P1 C21 C22 C23 171.35(15)
C21 C22 C23 C24 0.1(3)
C22 C23 C24 C25 1.7(3)
C23 C24 C25 C26 -1.5(3)
C24 C25 C26 C21 -0.5(3)
C22 C21 C26 C25 2.3(3)
P1 C21 C26 C25 -171.69(14)
C13 P2 C27 C28 -4.40(18)
C33 P2 C27 C28 105.05(17)
Cr1 P2 C27 C28 -130.27(15)
C13 P2 C27 C32 179.92(16)
C33 P2 C27 C32 -70.62(17)
Cr1 P2 C27 C32 54.06(18)
C32 C27 C28 C29 -0.2(3)
P2 C27 C28 C29 -175.93(15)
C27 C28 C29 C30 0.5(3)
C28 C29 C30 C31 -0.1(3)
C29 C30 C31 C32 -0.6(4)
C30 C31 C32 C27 0.9(4)
C28 C27 C32 C31 -0.5(3)
P2 C27 C32 C31 175.48(18)
C13 P2 C33 C34 7.1(2)
C27 P2 C33 C34 -99.85(19)
Cr1 P2 C33 C34 132.89(17)
C13 P2 C33 C38 -173.74(17)
C27 P2 C33 C38 79.34(18)
Cr1 P2 C33 C38 -47.92(19)
C38 C33 C34 C35 0.1(3)
P2 C33 C34 C35 179.25(18)
C33 C34 C35 C36 -1.6(4)
C34 C35 C36 C37 1.7(4)
C35 C36 C37 C38 -0.4(4)
C36 C37 C38 C33 -1.2(4)
C34 C33 C38 C37 1.3(3)
P2 C33 C38 C37 -177.93(18)
C14 P3 C39 C44 137.50(19)
C45 P3 C39 C44 -112.8(2)
Cr1 P3 C39 C44 12.2(2)
C14 P3 C39 C40 -39.72(18)
C45 P3 C39 C40 70.00(18)
Cr1 P3 C39 C40 -165.01(14)
C44 C39 C40 C41 -0.7(3)
P3 C39 C40 C41 176.70(18)
C39 C40 C41 C42 0.9(4)
C40 C41 C42 C43 -1.2(5)
C41 C42 C43 C44 1.3(5)
C40 C39 C44 C43 0.7(4)
P3 C39 C44 C43 -176.6(2)
C42 C43 C44 C39 -1.0(5)
C14 P3 C45 C46 0.15(18)
C39 P3 C45 C46 -104.59(17)
Cr1 P3 C45 C46 125.02(15)
C14 P3 C45 C50 -176.70(15)
C39 P3 C45 C50 78.56(17)
Cr1 P3 C45 C50 -51.82(17)
C50 C45 C46 C47 2.1(3)
P3 C45 C46 C47 -174.73(15)
C45 C46 C47 C48 -1.2(3)
C5 C4 B1 C12 19.4(2)
C9 C4 B1 C12 -167.42(16)
C5 C4 B1 C14 139.60(18)
C9 C4 B1 C14 -47.2(2)
C5 C4 B1 C13 -101.1(2)
C9 C4 B1 C13 72.1(2)
P1 C12 B1 C4 163.64(12)
P1 C12 B1 C14 43.08(17)
P1 C12 B1 C13 -81.31(16)
P3 C14 B1 C4 147.32(13)
P3 C14 B1 C12 -90.70(15)
P3 C14 B1 C13 33.74(18)
P2 C13 B1 C4 159.50(12)
P2 C13 B1 C12 39.35(18)
P2 C13 B1 C14 -83.13(16)
C81 P4 N1 P5 -14.40(19)
C75 P4 N1 P5 108.28(15)
C69 P4 N1 P5 -136.39(14)
C63 P5 N1 P4 -157.64(14)
C57 P5 N1 P4 -38.59(18)
C51 P5 N1 P4 85.42(16)
N1 P5 C51 C56 19.09(18)
C63 P5 C51 C56 -98.02(16)
C57 P5 C51 C56 145.43(15)
N1 P5 C51 C52 -165.26(15)
C63 P5 C51 C52 77.63(18)
C57 P5 C51 C52 -38.93(19)
C46 C45 C50 C49 -1.5(3)
P3 C45 C50 C49 175.49(17)
C45 C50 C49 C48 -0.1(3)
C46 C47 C48 C49 -0.5(3)
C50 C49 C48 C47 1.1(3)
C56 C51 C52 C53 -0.7(3)
P5 C51 C52 C53 -176.23(16)
C51 C52 C53 C54 1.3(3)
C52 C53 C54 C55 -0.9(3)
C53 C54 C55 C56 -0.1(3)
C54 C55 C56 C51 0.7(3)
C52 C51 C56 C55 -0.3(3)
P5 C51 C56 C55 175.41(16)
N1 P5 C57 C62 102.85(19)
C63 P5 C57 C62 -138.57(18)
C51 P5 C57 C62 -22.7(2)
N1 P5 C57 C58 -69.52(19)
C63 P5 C57 C58 49.07(19)
C51 P5 C57 C58 164.92(17)
C62 C57 C58 C59 0.2(4)
P5 C57 C58 C59 172.9(2)
C57 C58 C59 C60 2.8(4)
C58 C59 C60 C61 -3.6(4)
C59 C60 C61 C62 1.4(4)
C58 C57 C62 C61 -2.5(3)
P5 C57 C62 C61 -174.68(18)
C60 C61 C62 C57 1.7(4)
N1 P5 C63 C68 -170.35(19)
C57 P5 C63 C68 67.2(2)
C51 P5 C63 C68 -50.1(2)
N1 P5 C63 C64 10.3(2)
C57 P5 C63 C64 -112.13(18)
C51 P5 C63 C64 130.56(18)
C68 C63 C64 C65 0.8(3)
P5 C63 C64 C65 -179.82(18)
C63 C64 C65 C66 1.1(4)
C64 C65 C66 C67 -2.0(4)
C65 C66 C67 C68 1.0(4)
C66 C67 C68 C63 1.0(4)
C64 C63 C68 C67 -1.9(4)
P5 C63 C68 C67 178.7(2)
N1 P4 C69 C70 -35.93(19)
C81 P4 C69 C70 -162.69(16)
C75 P4 C69 C70 83.21(18)
N1 P4 C69 C74 150.86(16)
C81 P4 C69 C74 24.10(19)
C75 P4 C69 C74 -90.00(18)
C74 C69 C70 C71 0.9(3)
P4 C69 C70 C71 -172.43(18)
C69 C70 C71 C72 -0.5(4)
C70 C71 C72 C73 -0.4(4)
C71 C72 C73 C74 0.9(4)
C72 C73 C74 C69 -0.5(3)
C70 C69 C74 C73 -0.4(3)
P4 C69 C74 C73 172.70(16)
N1 P4 C75 C80 0.02(19)
C81 P4 C75 C80 127.65(17)
C69 P4 C75 C80 -117.76(17)
N1 P4 C75 C76 176.75(16)
C81 P4 C75 C76 -55.62(19)
C69 P4 C75 C76 58.97(19)
C80 C75 C76 C77 -1.0(3)
P4 C75 C76 C77 -177.74(19)
C75 C76 C77 C78 1.0(4)
C76 C77 C78 C79 -0.4(4)
C77 C78 C79 C80 -0.4(4)
C76 C75 C80 C79 0.2(3)
P4 C75 C80 C79 176.92(16)
C78 C79 C80 C75 0.4(3)
N1 P4 C81 C86 107.73(17)
C75 P4 C81 C86 -16.97(19)
C69 P4 C81 C86 -129.65(17)
N1 P4 C81 C82 -71.01(18)
C75 P4 C81 C82 164.28(15)
C69 P4 C81 C82 51.60(18)
C86 C81 C82 C83 1.1(3)
P4 C81 C82 C83 179.82(16)
C81 C82 C83 C84 0.2(3)
C82 C83 C84 C85 -1.4(3)
C83 C84 C85 C86 1.2(4)
C84 C85 C86 C81 0.2(3)
C82 C81 C86 C85 -1.3(3)
P4 C81 C86 C85 -179.99(17)
C89 O4 C88 C87 -179.2(4)
C88 O4 C89 C90 -175.4(4)
C94 O5 C91 C92 -12.2(15)
O5 C91 C92 C93 38.5(14)
C91 C92 C93 C94 -47.2(13)
C91 O5 C94 C93 -17.9(11)
C92 C93 C94 O5 40.0(11)
C98A O5A C95A C96A -0.1(8)
O5A C95A C96A C97A -27.1(8)
C95A C96A C97A C98A 38.9(7)
C95A O5A C98A C97A 25.9(8)
C96A C97A C98A O5A -40.6(7)
C98B O5B C95B C96B 15.4(15)
O5B C95B C96B C97B 17.6(17)
C95B C96B C97B C98B -41.8(15)
C95B O5B C98B C97B -42.9(12)
C96B C97B C98B O5B 52.3(11)
C98C O5C C95C C96C 44.5(11)
O5C C95C C96C C97C -22.4(12)
C95C C96C C97C C98C -6.0(11)
C95C O5C C98C C97C -49.3(11)
C96C C97C C98C O5C 33.9(12)
